data_4129979
loop_
_publ_author_name
'Inge, A. Ken'
'K\"oppen, Milan'
'Su, Jie'
'Feyand, Mark'
'Xu, Hongyi'
'Zou, Xiaodong'
'O'Keeffe, Michael'
'Stock, Norbert'

_publ_section_title
;
 Unprecedented Topological Complexity in a Metal-Organic Framework
 Constructed from Simple Building Units.
;
_journal_issue 6
_journal_name_full 'Journal of the American Chemical Society'
_journal_page_first 1970
_journal_page_last 1976
_journal_paper_doi 10.1021/jacs.5b12484
_journal_volume 138
_journal_year 2016
_chemical_formula_sum 'C81 H27 Bi9 O63'
_chemical_formula_weight 3888.84
_chemical_name_common CAU-17
_space_group_crystal_system trigonal
_space_group_IT_number 147
_space_group_name_Hall '-P 3'
_space_group_name_H-M_alt 'P -3'
_atom_sites_solution_hydrogens geom
_audit_creation_method SHELXL-2013
_cell_angle_alpha 90
_cell_angle_beta 90
_cell_angle_gamma 120
_cell_formula_units_Z 6
_cell_length_a 47.210(2)
_cell_length_b 47.210(2)
_cell_length_c 9.9682(4)
_cell_measurement_temperature 150(2)
_cell_volume 19240.5(14)
_computing_structure_refinement 'SHELXL-2013 (Sheldrick, 2013)'
_diffrn_ambient_temperature 150(2)
_diffrn_measured_fraction_theta_full 0.955
_diffrn_measured_fraction_theta_max 0.954
_diffrn_measurement_device_type 'Rigaku Saturn724+ (2x2 bin mode)'
_diffrn_radiation_wavelength 0.6889
_diffrn_reflns_av_R_equivalents 0.1621
_diffrn_reflns_av_unetI/netI 0.2469
_diffrn_reflns_Laue_measured_fraction_full 0.955
_diffrn_reflns_Laue_measured_fraction_max 0.954
_diffrn_reflns_limit_h_max 56
_diffrn_reflns_limit_h_min -10
_diffrn_reflns_limit_k_max 52
_diffrn_reflns_limit_k_min -56
_diffrn_reflns_limit_l_max 11
_diffrn_reflns_limit_l_min -10
_diffrn_reflns_number 46522
_diffrn_reflns_point_group_measured_fraction_full 0.955
_diffrn_reflns_point_group_measured_fraction_max 0.954
_diffrn_reflns_theta_full 24.415
_diffrn_reflns_theta_max 24.519
_diffrn_reflns_theta_min 1.277
_diffrn_source Synchrotron
_exptl_absorpt_coefficient_mu 11.070
_exptl_absorpt_correction_T_max 1.000
_exptl_absorpt_correction_T_min 0.339
_exptl_absorpt_correction_type multi-scan
_exptl_crystal_colour Colorless
_exptl_crystal_density_diffrn 2.014
_exptl_crystal_description Rod
_exptl_crystal_F_000 10584
_exptl_crystal_size_max 0.40
_exptl_crystal_size_mid 0.05
_exptl_crystal_size_min 0.05
_refine_diff_density_max 3.984
_refine_diff_density_min -3.366
_refine_diff_density_rms 0.382
_refine_ls_extinction_method none
_refine_ls_goodness_of_fit_ref 1.043
_refine_ls_hydrogen_treatment constr
_refine_ls_matrix_type full
_refine_ls_number_parameters 569
_refine_ls_number_reflns 20983
_refine_ls_number_restraints 78
_refine_ls_restrained_S_all 1.042
_refine_ls_R_factor_all 0.1985
_refine_ls_R_factor_gt 0.1061
_refine_ls_shift/su_max 0.002
_refine_ls_shift/su_mean 0.000
_refine_ls_structure_factor_coef Fsqd
_refine_ls_weighting_details 'w=1/[\s^2^(Fo^2^)+(0.0657P)^2^] where P=(Fo^2^+2Fc^2^)/3'
_refine_ls_weighting_scheme calc
_refine_ls_wR_factor_gt 0.2053
_refine_ls_wR_factor_ref 0.2623
_reflns_Friedel_coverage 0.000
_reflns_number_gt 10130
_reflns_number_total 20983
_reflns_threshold_expression 'I > 2\s(I)'
_cod_data_source_file ja5b12484_si_002.cif
_cod_data_source_block CAU-17
_cod_depositor_comments
;
The following automatic conversions were performed:

data item '_exptl_absorpt_correction_type' value 'Multi-scan' was
changed to 'multi-scan' in accordance with the
/home/saulius/struct/COD-crude-data/automatic-downloads/DataCite-retrospective/ACS/depositions/lib/dictionaries/cif_core.dic
dictionary named 'cif_core.dic' version 2.4.2 last updated on
2011-04-26.

Automatic conversion script
Id: cif_fix_values 6909 2019-04-08 15:41:33Z antanas 
;
_cod_original_cell_volume 19240(2)
_cod_database_code 4129979
_shelx_space_group_comment
;
The symmetry employed for this shelxl refinement is uniquely defined
by the following loop, which should always be used as a source of
symmetry information in preference to the above space-group names.
They are only intended as comments.
;
_shelxl_version_number 2013-4

loop_
_space_group_symop_operation_xyz
'x, y, z'
'-y, x-y, z'
'-x+y, -x, z'
'-x, -y, -z'
'y, -x+y, -z'
'x-y, x, -z'

loop_
_atom_site_label
_atom_site_type_symbol
_atom_site_fract_x
_atom_site_fract_y
_atom_site_fract_z
_atom_site_U_iso_or_equiv
_atom_site_adp_type
_atom_site_occupancy
_atom_site_site_symmetry_order
_atom_site_calc_flag
_atom_site_refinement_flags_posn
_atom_site_refinement_flags_adp
Bi1 Bi 0.16317(5) 0.18023(5) 0.26028(18) 0.0364(5) Uani 1 1 d . .
Bi2 Bi 0.22677(5) 0.18577(5) 0.60595(18) 0.0355(5) Uani 1 1 d . .
Bi3 Bi 0.22153(5) 0.24481(5) 0.91747(18) 0.0346(5) Uani 1 1 d . .
Bi4 Bi 0.35355(5) 0.44328(5) 0.0186(2) 0.0401(5) Uani 1 1 d . .
Bi5 Bi 0.29030(5) 0.43887(4) 0.35346(16) 0.0327(4) Uani 1 1 d . .
Bi6 Bi 0.34873(4) 0.50376(5) 0.68778(17) 0.0354(5) Uani 1 1 d . .
Bi7 Bi 0.48796(5) 0.31780(5) 0.78442(18) 0.0365(5) Uani 1 1 d . .
Bi8 Bi 0.48135(5) 0.37664(5) 0.45220(18) 0.0364(5) Uani 1 1 d . .
Bi9 Bi 0.42290(4) 0.31309(4) 0.11613(19) 0.0358(5) Uani 1 1 d . .
O01 O 0.2784(7) 0.2182(7) 0.706(3) 0.042(3) Uani 1 1 d . .
O02 O 0.2770(7) 0.2255(8) 0.503(3) 0.042(3) Uani 1 1 d . .
O03 O 0.3792(7) 0.2949(7) 0.260(3) 0.042(3) Uani 1 1 d . .
O04 O 0.4242(7) 0.3261(7) 0.362(3) 0.042(3) Uani 1 1 d . .
O05 O 0.4277(7) 0.3208(8) 0.859(3) 0.042(3) Uani 1 1 d . .
O06 O 0.3821(8) 0.2987(9) 0.973(3) 0.042(3) Uani 1 1 d . .
O11 O 0.4492(8) 0.3997(8) 0.400(3) 0.049(4) Uani 1 1 d . .
O12 O 0.4404(8) 0.3800(8) 0.611(3) 0.049(4) Uani 1 1 d . .
O13 O 0.3695(8) 0.4165(8) 0.873(3) 0.049(4) Uani 1 1 d . .
O14 O 0.3434(8) 0.4383(8) 0.774(3) 0.049(4) Uani 1 1 d . .
O15 O 0.3411(8) 0.4355(8) 0.273(3) 0.049(4) Uani 1 1 d . .
O16 O 0.3707(9) 0.4193(8) 0.158(3) 0.049(4) Uani 1 1 d . .
O21 O 0.5105(8) 0.4182(7) 0.593(3) 0.040(4) Uani 1 1 d . .
O22 O 0.4845(8) 0.3748(7) 0.670(3) 0.040(4) Uani 1 1 d . .
O23 O 0.4806(7) 0.3716(6) 1.199(3) 0.040(4) Uani 1 1 d . .
O24 O 0.5123(8) 0.4165(7) 1.302(3) 0.040(4) Uani 1 1 d . .
O25 O 0.5946(8) 0.5181(8) 1.063(3) 0.040(4) Uani 1 1 d . .
O26 O 0.6021(7) 0.5129(6) 0.859(3) 0.040(4) Uani 1 1 d . .
O31 O 0.5180(9) 0.2073(7) 0.403(3) 0.045(4) Uani 1 1 d . .
O32 O 0.5108(9) 0.2043(7) 0.180(3) 0.045(4) Uani 1 1 d . .
O33 O 0.5001(10) 0.2888(8) -0.074(3) 0.045(4) Uani 1 1 d . .
O34 O 0.4758(10) 0.3088(9) 0.032(3) 0.045(4) Uani 1 1 d . .
O35 O 0.4806(10) 0.3170(9) 0.522(3) 0.045(4) Uani 1 1 d . .
O36 O 0.4968(9) 0.2871(8) 0.638(3) 0.045(4) Uani 1 1 d . .
O41 O 0.2850(8) 0.3919(8) 0.499(3) 0.036(3) Uani 1 1 d . U
O42 O 0.2690(7) 0.3839(7) 0.286(3) 0.036(3) Uani 1 1 d . .
O43 O 0.2505(9) 0.2876(8) 0.061(3) 0.036(3) Uani 1 1 d . .
O44 O 0.2251(7) 0.2394(7) 0.164(3) 0.036(3) Uani 1 1 d . .
O45 O 0.2327(7) 0.2440(7) 0.669(3) 0.036(3) Uani 1 1 d . .
O46 O 0.2489(7) 0.2894(7) 0.781(3) 0.036(3) Uani 1 1 d . .
O51 O 0.1537(6) 0.4190(7) 0.755(3) 0.037(3) Uani 1 1 d . .
O52 O 0.1501(8) 0.4076(9) 0.964(3) 0.037(3) Uani 1 1 d . .
O53 O 0.2500(7) 0.4283(8) 1.208(3) 0.037(3) Uani 1 1 d . .
O54 O 0.2947(7) 0.4417(8) 1.091(3) 0.037(3) Uani 1 1 d . .
O55 O 0.2933(7) 0.4481(8) 0.590(3) 0.037(3) Uani 1 1 d . .
O56 O 0.2479(8) 0.4237(8) 0.496(3) 0.037(3) Uani 1 1 d . .
O61 O 0.3770(7) 0.5461(8) -0.165(3) 0.042(3) Uani 1 1 d . .
O62 O 0.3553(8) 0.4981(9) -0.058(3) 0.042(3) Uani 1 1 d . .
O63 O 0.3521(8) 0.4975(9) 0.428(3) 0.042(3) Uani 1 1 d . .
O64 O 0.3778(8) 0.5462(8) 0.542(3) 0.042(3) Uani 1 1 d . .
O65 O 0.4585(7) 0.6446(7) 0.302(3) 0.042(3) Uani 1 1 d . .
O66 O 0.4624(7) 0.6412(7) 0.100(3) 0.042(3) Uani 1 1 d . .
O71 O 0.1660(8) 0.1895(8) 1.005(3) 0.041(3) Uani 1 1 d . .
O72 O 0.1176(7) 0.1639(7) 1.119(3) 0.041(3) Uani 1 1 d . .
O73 O 0.0221(7) 0.1565(7) 0.861(3) 0.041(3) Uani 1 1 d . .
O74 O 0.0215(7) 0.1500(7) 0.649(3) 0.041(3) Uani 1 1 d . .
O75 O 0.1234(8) 0.1693(8) 0.403(3) 0.041(3) Uani 1 1 d . .
O76 O 0.1681(8) 0.1896(8) 0.522(3) 0.041(3) Uani 1 1 d . .
O81 O 0.2190(7) 0.1825(7) -0.143(3) 0.034(3) Uani 1 1 d . .
O82 O 0.2346(7) 0.1542(7) -0.250(3) 0.034(3) Uani 1 1 d . .
O83 O 0.2588(7) 0.0772(7) -0.011(3) 0.034(3) Uani 1 1 d . .
O84 O 0.2495(7) 0.0707(7) 0.206(3) 0.034(3) Uani 1 1 d . .
O85 O 0.2388(8) 0.1558(8) 0.457(3) 0.034(3) Uani 1 1 d . .
O86 O 0.2176(7) 0.1812(7) 0.358(3) 0.034(3) Uani 1 1 d . .
OW1 O 0.1627(11) 0.2307(11) 0.260(3) 0.083(13) Uani 1 1 d . .
OW2 O 0.1717(9) 0.1353(8) 0.615(4) 0.057(10) Uani 1 1 d . U
OW3 O 0.2733(10) 0.2515(10) 0.919(3) 0.063(12) Uani 1 1 d . U
OW4 O 0.3068(10) 0.3887(9) 0.024(4) 0.060(11) Uani 1 1 d . U
OW5 O 0.2884(8) 0.4902(9) 0.349(3) 0.054(10) Uani 1 1 d . U
OW6 O 0.4012(8) 0.5049(10) 0.680(3) 0.065(12) Uani 1 1 d . .
OW7 O 0.4354(7) 0.2629(7) 0.785(3) 0.046(9) Uani 1 1 d . .
OW8 O 0.5362(9) 0.3785(11) 0.441(4) 0.076(14) Uani 1 1 d . .
OW9 O 0.4144(10) 0.3599(8) 0.114(4) 0.070(11) Uani 1 1 d . U
C01 C 0.3289(5) 0.2584(7) 0.613(3) 0.041(4) Uani 1 1 d DG .
C02 C 0.3456(7) 0.2721(8) 0.494(2) 0.041(4) Uani 1 1 d G .
H02 H 0.3347 0.2654 0.4122 0.049 Uiso 1 1 calc R U
C03 C 0.3786(7) 0.2957(8) 0.497(2) 0.041(4) Uani 1 1 d DG .
C04 C 0.3949(5) 0.3056(7) 0.619(3) 0.041(4) Uani 1 1 d G .
H04 H 0.4169 0.3215 0.6212 0.049 Uiso 1 1 calc R U
C05 C 0.3782(7) 0.2920(7) 0.738(2) 0.041(4) Uani 1 1 d G .
C06 C 0.3452(7) 0.2683(7) 0.735(2) 0.041(4) Uani 1 1 d G .
H06 H 0.3341 0.2592 0.8143 0.049 Uiso 1 1 calc R U
C07 C 0.2929(7) 0.2340(10) 0.597(5) 0.041(4) Uani 1 1 d D .
C08 C 0.3961(11) 0.3074(11) 0.365(3) 0.041(4) Uani 1 1 d D .
C09 C 0.3969(13) 0.3057(12) 0.862(5) 0.041(4) Uani 1 1 d . .
C11 C 0.4064(7) 0.4027(8) 0.519(3) 0.036(4) Uani 1 1 d DG .
C12 C 0.3945(7) 0.4073(8) 0.640(2) 0.036(4) Uani 1 1 d G .
H12 H 0.4020 0.4036 0.7210 0.043 Uiso 1 1 calc R U
C13 C 0.3714(8) 0.4173(8) 0.640(2) 0.036(4) Uani 1 1 d G .
C14 C 0.3602(7) 0.4229(9) 0.520(3) 0.036(4) Uani 1 1 d G .
H14 H 0.3447 0.4296 0.5198 0.043 Uiso 1 1 calc R U
C15 C 0.3721(7) 0.4183(8) 0.399(2) 0.036(4) Uani 1 1 d DG .
C16 C 0.3952(7) 0.4082(8) 0.399(2) 0.036(4) Uani 1 1 d G .
H16 H 0.4031 0.4052 0.3180 0.043 Uiso 1 1 calc R U
C17 C 0.4317(10) 0.3921(12) 0.510(5) 0.036(4) Uani 1 1 d D .
C18 C 0.3598(11) 0.4241(11) 0.769(5) 0.036(4) Uani 1 1 d . .
C19 C 0.3591(11) 0.4232(11) 0.267(3) 0.036(4) Uani 1 1 d D .
C21 C 0.5173(7) 0.4202(7) 0.834(2) 0.034(4) Uani 1 1 d G .
C22 C 0.5030(6) 0.4048(5) 0.954(3) 0.034(4) Uani 1 1 d G .
H22 H 0.4861 0.3832 0.9539 0.041 Uiso 1 1 calc R U
C23 C 0.5139(7) 0.4217(7) 1.074(2) 0.034(4) Uani 1 1 d G .
C24 C 0.5392(7) 0.4541(7) 1.074(2) 0.034(4) Uani 1 1 d G .
H24 H 0.5465 0.4654 1.1549 0.041 Uiso 1 1 calc R U
C25 C 0.5535(6) 0.4695(5) 0.954(3) 0.034(4) Uani 1 1 d DG .
C26 C 0.5426(7) 0.4526(7) 0.834(2) 0.034(4) Uani 1 1 d G .
H26 H 0.5522 0.4629 0.7533 0.041 Uiso 1 1 calc R U
C27 C 0.5044(11) 0.4007(12) 0.705(4) 0.034(4) Uani 1 1 d . .
C28 C 0.5005(10) 0.4049(12) 1.198(5) 0.034(4) Uani 1 1 d . .
C29 C 0.5826(9) 0.5038(8) 0.966(5) 0.034(4) Uani 1 1 d D .
C31 C 0.5099(7) 0.2470(6) 0.288(3) 0.032(4) Uani 1 1 d G U
C32 C 0.5054(7) 0.2597(7) 0.407(2) 0.032(4) Uani 1 1 d G .
H32 H 0.5080 0.2518 0.4894 0.039 Uiso 1 1 calc R U
C33 C 0.4972(7) 0.2841(7) 0.404(2) 0.032(4) Uani 1 1 d G .
C34 C 0.4934(7) 0.2959(6) 0.281(3) 0.032(4) Uani 1 1 d G .
H34 H 0.4879 0.3122 0.2789 0.039 Uiso 1 1 calc R U
C35 C 0.4979(7) 0.2832(7) 0.162(2) 0.032(4) Uani 1 1 d G .
C36 C 0.5061(7) 0.2588(7) 0.166(2) 0.032(4) Uani 1 1 d G .
H36 H 0.5091 0.2503 0.0864 0.039 Uiso 1 1 calc R U
C37 C 0.5143(11) 0.2175(11) 0.285(4) 0.032(4) Uani 1 1 d . .
C38 C 0.4899(12) 0.2958(12) 0.530(4) 0.032(4) Uani 1 1 d . .
C39 C 0.4906(12) 0.2917(12) 0.022(4) 0.032(4) Uani 1 1 d . .
C41 C 0.2638(9) 0.3398(5) 0.412(3) 0.037(4) Uani 1 1 d G .
C42 C 0.2591(8) 0.3225(6) 0.294(2) 0.037(4) Uani 1 1 d G .
H42 H 0.2622 0.3330 0.2117 0.045 Uiso 1 1 calc R U
C43 C 0.2497(8) 0.2896(6) 0.298(2) 0.037(4) Uani 1 1 d G .
C44 C 0.2450(10) 0.2739(5) 0.421(3) 0.037(4) Uani 1 1 d G .
H44 H 0.2387 0.2518 0.4238 0.045 Uiso 1 1 calc R U
C45 C 0.2497(9) 0.2912(6) 0.540(2) 0.037(4) Uani 1 1 d G .
C46 C 0.2591(9) 0.3242(6) 0.535(2) 0.037(4) Uani 1 1 d G .
H46 H 0.2623 0.3357 0.6146 0.045 Uiso 1 1 calc R U
C47 C 0.2733(12) 0.3753(10) 0.395(5) 0.037(4) Uani 1 1 d . .
C48 C 0.2401(12) 0.2722(11) 0.173(4) 0.037(4) Uani 1 1 d . .
C49 C 0.2466(13) 0.2758(11) 0.665(4) 0.037(4) Uani 1 1 d . .
C51 C 0.1980(4) 0.4193(6) 0.860(3) 0.024(3) Uani 1 1 d DG U
C52 C 0.2158(6) 0.4239(7) 0.977(2) 0.024(3) Uani 1 1 d G .
H52 H 0.2059 0.4217 1.0604 0.029 Uiso 1 1 calc R U
C53 C 0.2483(6) 0.4318(7) 0.970(2) 0.024(3) Uani 1 1 d G .
C54 C 0.2631(4) 0.4350(7) 0.846(2) 0.024(3) Uani 1 1 d G .
H54 H 0.2849 0.4403 0.8415 0.029 Uiso 1 1 calc R U
C55 C 0.2453(5) 0.4304(6) 0.7291(19) 0.024(3) Uani 1 1 d G .
C56 C 0.2128(5) 0.4225(6) 0.736(2) 0.024(3) Uani 1 1 d G .
H56 H 0.2008 0.4194 0.6578 0.029 Uiso 1 1 calc R U
C57 C 0.1631(6) 0.4129(9) 0.859(4) 0.024(3) Uani 1 1 d D .
C58 C 0.2677(10) 0.4352(9) 1.107(4) 0.024(3) Uani 1 1 d . .
C59 C 0.2633(10) 0.4354(10) 0.606(4) 0.024(3) Uani 1 1 d . .
C61 C 0.3826(7) 0.5462(6) 0.076(2) 0.029(4) Uani 1 1 d G U
C62 C 0.3684(6) 0.5302(5) 0.195(3) 0.029(4) Uani 1 1 d G .
H62 H 0.3515 0.5086 0.1936 0.034 Uiso 1 1 calc R U
C63 C 0.3794(6) 0.5466(6) 0.317(2) 0.029(4) Uani 1 1 d G .
C64 C 0.4046(6) 0.5789(6) 0.3187(19) 0.029(4) Uani 1 1 d G .
H64 H 0.4119 0.5899 0.4000 0.034 Uiso 1 1 calc R U
C65 C 0.4188(6) 0.5949(5) 0.199(2) 0.029(4) Uani 1 1 d G .
C66 C 0.4078(6) 0.5786(6) 0.078(2) 0.029(4) Uani 1 1 d G .
H66 H 0.4174 0.5893 -0.0022 0.034 Uiso 1 1 calc R U
C67 C 0.3693(11) 0.5290(12) -0.058(4) 0.029(4) Uani 1 1 d . .
C68 C 0.3679(12) 0.5280(12) 0.425(4) 0.029(4) Uani 1 1 d . .
C69 C 0.4501(10) 0.6289(11) 0.198(4) 0.029(4) Uani 1 1 d . .
C71 C 0.1187(6) 0.1691(7) 0.879(2) 0.040(4) Uani 1 1 d G U
C72 C 0.0860(6) 0.1608(7) 0.877(2) 0.040(4) Uani 1 1 d DG .
H72 H 0.0746 0.1571 0.9576 0.048 Uiso 1 1 calc R U
C73 C 0.0704(5) 0.1583(7) 0.756(2) 0.040(4) Uani 1 1 d G .
C74 C 0.0874(6) 0.1640(7) 0.636(2) 0.040(4) Uani 1 1 d DG .
H74 H 0.0769 0.1623 0.5550 0.048 Uiso 1 1 calc R U
C75 C 0.1200(6) 0.1722(7) 0.637(2) 0.040(4) Uani 1 1 d G .
C76 C 0.1357(5) 0.1747(7) 0.759(3) 0.040(4) Uani 1 1 d DG .
H76 H 0.1576 0.1802 0.7594 0.048 Uiso 1 1 calc R U
C77 C 0.1374(13) 0.1757(12) 0.510(5) 0.040(4) Uani 1 1 d . .
C78 C 0.1380(10) 0.1756(12) 1.005(3) 0.040(4) Uani 1 1 d D .
C79 C 0.0362(8) 0.1527(11) 0.746(4) 0.040(4) Uani 1 1 d D .
C81 C 0.2353(8) 0.1526(7) -0.013(2) 0.038(4) Uani 1 1 d G U
C82 C 0.2426(8) 0.1275(7) -0.015(2) 0.038(4) Uani 1 1 d DG .
H82 H 0.2440 0.1186 -0.0965 0.046 Uiso 1 1 calc R U
C83 C 0.2478(8) 0.1156(6) 0.104(3) 0.038(4) Uani 1 1 d G .
C84 C 0.2457(7) 0.1289(7) 0.226(2) 0.038(4) Uani 1 1 d G .
H84 H 0.2492 0.1209 0.3061 0.046 Uiso 1 1 calc R U
C85 C 0.2384(7) 0.1540(7) 0.228(2) 0.038(4) Uani 1 1 d G .
C86 C 0.2332(8) 0.1658(6) 0.109(3) 0.038(4) Uani 1 1 d DG .
H86 H 0.2284 0.1826 0.1100 0.046 Uiso 1 1 calc R U
C87 C 0.2302(11) 0.1663(10) -0.137(3) 0.038(4) Uani 1 1 d D .
C88 C 0.2288(11) 0.1631(11) 0.345(5) 0.038(4) Uani 1 1 d . .
C89 C 0.2501(11) 0.0848(11) 0.101(5) 0.038(4) Uani 1 1 d . .

loop_
_atom_site_aniso_label
_atom_site_aniso_U_11
_atom_site_aniso_U_22
_atom_site_aniso_U_33
_atom_site_aniso_U_23
_atom_site_aniso_U_13
_atom_site_aniso_U_12
Bi1 0.0450(11) 0.0540(12) 0.0141(12) 0.0001(8) -0.0017(8) 0.0277(10)
Bi2 0.0425(11) 0.0440(11) 0.0196(11) 0.0004(8) 0.0009(8) 0.0214(9)
Bi3 0.0395(12) 0.0405(12) 0.0251(13) 0.0013(8) -0.0002(8) 0.0210(10)
Bi4 0.0507(13) 0.0467(13) 0.0286(12) 0.0039(9) 0.0038(9) 0.0285(11)
Bi5 0.0408(11) 0.0437(11) 0.0147(10) 0.0015(7) 0.0006(7) 0.0220(9)
Bi6 0.0389(11) 0.0440(11) 0.0217(11) -0.0008(8) 0.0012(8) 0.0197(9)
Bi7 0.0502(12) 0.0420(11) 0.0183(11) 0.0052(8) 0.0040(8) 0.0240(9)
Bi8 0.0429(12) 0.0425(12) 0.0235(12) 0.0027(8) 0.0000(8) 0.0210(10)
Bi9 0.0441(11) 0.0446(11) 0.0189(11) 0.0008(8) 0.0003(9) 0.0222(9)
O01 0.025(7) 0.045(8) 0.047(9) -0.009(7) -0.007(7) 0.012(6)
O02 0.025(7) 0.045(8) 0.047(9) -0.009(7) -0.007(7) 0.012(6)
O03 0.025(7) 0.045(8) 0.047(9) -0.009(7) -0.007(7) 0.012(6)
O04 0.025(7) 0.045(8) 0.047(9) -0.009(7) -0.007(7) 0.012(6)
O05 0.025(7) 0.045(8) 0.047(9) -0.009(7) -0.007(7) 0.012(6)
O06 0.025(7) 0.045(8) 0.047(9) -0.009(7) -0.007(7) 0.012(6)
O11 0.064(10) 0.049(9) 0.032(9) 0.005(7) 0.003(8) 0.027(8)
O12 0.064(10) 0.049(9) 0.032(9) 0.005(7) 0.003(8) 0.027(8)
O13 0.064(10) 0.049(9) 0.032(9) 0.005(7) 0.003(8) 0.027(8)
O14 0.064(10) 0.049(9) 0.032(9) 0.005(7) 0.003(8) 0.027(8)
O15 0.064(10) 0.049(9) 0.032(9) 0.005(7) 0.003(8) 0.027(8)
O16 0.064(10) 0.049(9) 0.032(9) 0.005(7) 0.003(8) 0.027(8)
O21 0.048(9) 0.015(7) 0.039(9) -0.005(6) 0.013(6) 0.004(6)
O22 0.048(9) 0.015(7) 0.039(9) -0.005(6) 0.013(6) 0.004(6)
O23 0.048(9) 0.015(7) 0.039(9) -0.005(6) 0.013(6) 0.004(6)
O24 0.048(9) 0.015(7) 0.039(9) -0.005(6) 0.013(6) 0.004(6)
O25 0.048(9) 0.015(7) 0.039(9) -0.005(6) 0.013(6) 0.004(6)
O26 0.048(9) 0.015(7) 0.039(9) -0.005(6) 0.013(6) 0.004(6)
O31 0.089(11) 0.045(9) 0.012(8) 0.006(6) 0.004(7) 0.042(8)
O32 0.089(11) 0.045(9) 0.012(8) 0.006(6) 0.004(7) 0.042(8)
O33 0.089(11) 0.045(9) 0.012(8) 0.006(6) 0.004(7) 0.042(8)
O34 0.089(11) 0.045(9) 0.012(8) 0.006(6) 0.004(7) 0.042(8)
O35 0.089(11) 0.045(9) 0.012(8) 0.006(6) 0.004(7) 0.042(8)
O36 0.089(11) 0.045(9) 0.012(8) 0.006(6) 0.004(7) 0.042(8)
O41 0.045(7) 0.035(6) 0.017(6) 0.002(5) 0.000(5) 0.011(5)
O42 0.045(7) 0.035(6) 0.017(6) 0.002(5) 0.000(5) 0.011(5)
O43 0.045(7) 0.035(6) 0.017(6) 0.002(5) 0.000(5) 0.011(5)
O44 0.045(7) 0.035(6) 0.017(6) 0.002(5) 0.000(5) 0.011(5)
O45 0.045(7) 0.035(6) 0.017(6) 0.002(5) 0.000(5) 0.011(5)
O46 0.045(7) 0.035(6) 0.017(6) 0.002(5) 0.000(5) 0.011(5)
O51 0.031(7) 0.060(9) 0.024(8) 0.014(6) 0.001(6) 0.027(7)
O52 0.031(7) 0.060(9) 0.024(8) 0.014(6) 0.001(6) 0.027(7)
O53 0.031(7) 0.060(9) 0.024(8) 0.014(6) 0.001(6) 0.027(7)
O54 0.031(7) 0.060(9) 0.024(8) 0.014(6) 0.001(6) 0.027(7)
O55 0.031(7) 0.060(9) 0.024(8) 0.014(6) 0.001(6) 0.027(7)
O56 0.031(7) 0.060(9) 0.024(8) 0.014(6) 0.001(6) 0.027(7)
O61 0.034(8) 0.045(8) 0.041(9) 0.000(7) -0.005(6) 0.015(7)
O62 0.034(8) 0.045(8) 0.041(9) 0.000(7) -0.005(6) 0.015(7)
O63 0.034(8) 0.045(8) 0.041(9) 0.000(7) -0.005(6) 0.015(7)
O64 0.034(8) 0.045(8) 0.041(9) 0.000(7) -0.005(6) 0.015(7)
O65 0.034(8) 0.045(8) 0.041(9) 0.000(7) -0.005(6) 0.015(7)
O66 0.034(8) 0.045(8) 0.041(9) 0.000(7) -0.005(6) 0.015(7)
O71 0.039(8) 0.039(8) 0.032(9) 0.004(6) -0.004(6) 0.011(6)
O72 0.039(8) 0.039(8) 0.032(9) 0.004(6) -0.004(6) 0.011(6)
O73 0.039(8) 0.039(8) 0.032(9) 0.004(6) -0.004(6) 0.011(6)
O74 0.039(8) 0.039(8) 0.032(9) 0.004(6) -0.004(6) 0.011(6)
O75 0.039(8) 0.039(8) 0.032(9) 0.004(6) -0.004(6) 0.011(6)
O76 0.039(8) 0.039(8) 0.032(9) 0.004(6) -0.004(6) 0.011(6)
O81 0.047(8) 0.043(8) 0.010(7) -0.007(6) -0.001(6) 0.020(7)
O82 0.047(8) 0.043(8) 0.010(7) -0.007(6) -0.001(6) 0.020(7)
O83 0.047(8) 0.043(8) 0.010(7) -0.007(6) -0.001(6) 0.020(7)
O84 0.047(8) 0.043(8) 0.010(7) -0.007(6) -0.001(6) 0.020(7)
O85 0.047(8) 0.043(8) 0.010(7) -0.007(6) -0.001(6) 0.020(7)
O86 0.047(8) 0.043(8) 0.010(7) -0.007(6) -0.001(6) 0.020(7)
OW1 0.13(4) 0.10(3) 0.02(2) 0.01(2) 0.00(2) 0.06(3)
OW2 0.063(16) 0.049(16) 0.057(16) -0.017(13) -0.014(14) 0.028(13)
OW3 0.074(19) 0.056(17) 0.052(18) -0.003(13) 0.018(13) 0.026(14)
OW4 0.061(18) 0.036(16) 0.059(17) -0.023(13) -0.005(14) 0.006(13)
OW5 0.046(15) 0.069(17) 0.059(17) -0.023(13) 0.007(12) 0.037(13)
OW6 0.03(2) 0.12(3) 0.04(2) 0.02(2) 0.000(16) 0.03(2)
OW7 0.038(19) 0.029(18) 0.07(2) -0.007(16) -0.008(17) 0.014(16)
OW8 0.03(2) 0.10(4) 0.07(3) -0.03(2) -0.016(18) 0.01(2)
OW9 0.095(19) 0.039(15) 0.084(19) 0.000(14) 0.004(15) 0.039(14)
C01 0.056(10) 0.045(10) 0.020(10) 0.001(8) -0.007(9) 0.023(8)
C02 0.056(10) 0.045(10) 0.020(10) 0.001(8) -0.007(9) 0.023(8)
C03 0.056(10) 0.045(10) 0.020(10) 0.001(8) -0.007(9) 0.023(8)
C04 0.056(10) 0.045(10) 0.020(10) 0.001(8) -0.007(9) 0.023(8)
C05 0.056(10) 0.045(10) 0.020(10) 0.001(8) -0.007(9) 0.023(8)
C06 0.056(10) 0.045(10) 0.020(10) 0.001(8) -0.007(9) 0.023(8)
C07 0.056(10) 0.045(10) 0.020(10) 0.001(8) -0.007(9) 0.023(8)
C08 0.056(10) 0.045(10) 0.020(10) 0.001(8) -0.007(9) 0.023(8)
C09 0.056(10) 0.045(10) 0.020(10) 0.001(8) -0.007(9) 0.023(8)
C11 0.047(10) 0.042(10) 0.029(11) 0.016(8) 0.005(8) 0.029(9)
C12 0.047(10) 0.042(10) 0.029(11) 0.016(8) 0.005(8) 0.029(9)
C13 0.047(10) 0.042(10) 0.029(11) 0.016(8) 0.005(8) 0.029(9)
C14 0.047(10) 0.042(10) 0.029(11) 0.016(8) 0.005(8) 0.029(9)
C15 0.047(10) 0.042(10) 0.029(11) 0.016(8) 0.005(8) 0.029(9)
C16 0.047(10) 0.042(10) 0.029(11) 0.016(8) 0.005(8) 0.029(9)
C17 0.047(10) 0.042(10) 0.029(11) 0.016(8) 0.005(8) 0.029(9)
C18 0.047(10) 0.042(10) 0.029(11) 0.016(8) 0.005(8) 0.029(9)
C19 0.047(10) 0.042(10) 0.029(11) 0.016(8) 0.005(8) 0.029(9)
C21 0.030(9) 0.052(11) 0.023(10) -0.004(7) 0.003(6) 0.022(8)
C22 0.030(9) 0.052(11) 0.023(10) -0.004(7) 0.003(6) 0.022(8)
C23 0.030(9) 0.052(11) 0.023(10) -0.004(7) 0.003(6) 0.022(8)
C24 0.030(9) 0.052(11) 0.023(10) -0.004(7) 0.003(6) 0.022(8)
C25 0.030(9) 0.052(11) 0.023(10) -0.004(7) 0.003(6) 0.022(8)
C26 0.030(9) 0.052(11) 0.023(10) -0.004(7) 0.003(6) 0.022(8)
C27 0.030(9) 0.052(11) 0.023(10) -0.004(7) 0.003(6) 0.022(8)
C28 0.030(9) 0.052(11) 0.023(10) -0.004(7) 0.003(6) 0.022(8)
C29 0.030(9) 0.052(11) 0.023(10) -0.004(7) 0.003(6) 0.022(8)
C31 0.037(7) 0.041(7) 0.023(7) 0.005(5) 0.009(5) 0.023(6)
C32 0.037(7) 0.041(7) 0.023(7) 0.005(5) 0.009(5) 0.023(6)
C33 0.037(7) 0.041(7) 0.023(7) 0.005(5) 0.009(5) 0.023(6)
C34 0.037(7) 0.041(7) 0.023(7) 0.005(5) 0.009(5) 0.023(6)
C35 0.037(7) 0.041(7) 0.023(7) 0.005(5) 0.009(5) 0.023(6)
C36 0.037(7) 0.041(7) 0.023(7) 0.005(5) 0.009(5) 0.023(6)
C37 0.037(7) 0.041(7) 0.023(7) 0.005(5) 0.009(5) 0.023(6)
C38 0.037(7) 0.041(7) 0.023(7) 0.005(5) 0.009(5) 0.023(6)
C39 0.037(7) 0.041(7) 0.023(7) 0.005(5) 0.009(5) 0.023(6)
C41 0.070(13) 0.030(9) 0.011(10) 0.009(6) 0.008(7) 0.025(9)
C42 0.070(13) 0.030(9) 0.011(10) 0.009(6) 0.008(7) 0.025(9)
C43 0.070(13) 0.030(9) 0.011(10) 0.009(6) 0.008(7) 0.025(9)
C44 0.070(13) 0.030(9) 0.011(10) 0.009(6) 0.008(7) 0.025(9)
C45 0.070(13) 0.030(9) 0.011(10) 0.009(6) 0.008(7) 0.025(9)
C46 0.070(13) 0.030(9) 0.011(10) 0.009(6) 0.008(7) 0.025(9)
C47 0.070(13) 0.030(9) 0.011(10) 0.009(6) 0.008(7) 0.025(9)
C48 0.070(13) 0.030(9) 0.011(10) 0.009(6) 0.008(7) 0.025(9)
C49 0.070(13) 0.030(9) 0.011(10) 0.009(6) 0.008(7) 0.025(9)
C51 0.028(5) 0.022(5) 0.022(5) -0.008(4) 0.000(4) 0.012(4)
C52 0.028(5) 0.022(5) 0.022(5) -0.008(4) 0.000(4) 0.012(4)
C53 0.028(5) 0.022(5) 0.022(5) -0.008(4) 0.000(4) 0.012(4)
C54 0.028(5) 0.022(5) 0.022(5) -0.008(4) 0.000(4) 0.012(4)
C55 0.028(5) 0.022(5) 0.022(5) -0.008(4) 0.000(4) 0.012(4)
C56 0.028(5) 0.022(5) 0.022(5) -0.008(4) 0.000(4) 0.012(4)
C57 0.028(5) 0.022(5) 0.022(5) -0.008(4) 0.000(4) 0.012(4)
C58 0.028(5) 0.022(5) 0.022(5) -0.008(4) 0.000(4) 0.012(4)
C59 0.028(5) 0.022(5) 0.022(5) -0.008(4) 0.000(4) 0.012(4)
C61 0.034(7) 0.040(7) 0.012(7) -0.002(5) -0.007(5) 0.019(5)
C62 0.034(7) 0.040(7) 0.012(7) -0.002(5) -0.007(5) 0.019(5)
C63 0.034(7) 0.040(7) 0.012(7) -0.002(5) -0.007(5) 0.019(5)
C64 0.034(7) 0.040(7) 0.012(7) -0.002(5) -0.007(5) 0.019(5)
C65 0.034(7) 0.040(7) 0.012(7) -0.002(5) -0.007(5) 0.019(5)
C66 0.034(7) 0.040(7) 0.012(7) -0.002(5) -0.007(5) 0.019(5)
C67 0.034(7) 0.040(7) 0.012(7) -0.002(5) -0.007(5) 0.019(5)
C68 0.034(7) 0.040(7) 0.012(7) -0.002(5) -0.007(5) 0.019(5)
C69 0.034(7) 0.040(7) 0.012(7) -0.002(5) -0.007(5) 0.019(5)
C71 0.057(7) 0.038(7) 0.027(8) 0.001(6) -0.005(6) 0.026(6)
C72 0.057(7) 0.038(7) 0.027(8) 0.001(6) -0.005(6) 0.026(6)
C73 0.057(7) 0.038(7) 0.027(8) 0.001(6) -0.005(6) 0.026(6)
C74 0.057(7) 0.038(7) 0.027(8) 0.001(6) -0.005(6) 0.026(6)
C75 0.057(7) 0.038(7) 0.027(8) 0.001(6) -0.005(6) 0.026(6)
C76 0.057(7) 0.038(7) 0.027(8) 0.001(6) -0.005(6) 0.026(6)
C77 0.057(7) 0.038(7) 0.027(8) 0.001(6) -0.005(6) 0.026(6)
C78 0.057(7) 0.038(7) 0.027(8) 0.001(6) -0.005(6) 0.026(6)
C79 0.057(7) 0.038(7) 0.027(8) 0.001(6) -0.005(6) 0.026(6)
C81 0.037(7) 0.042(7) 0.024(7) 0.012(6) 0.002(6) 0.010(6)
C82 0.037(7) 0.042(7) 0.024(7) 0.012(6) 0.002(6) 0.010(6)
C83 0.037(7) 0.042(7) 0.024(7) 0.012(6) 0.002(6) 0.010(6)
C84 0.037(7) 0.042(7) 0.024(7) 0.012(6) 0.002(6) 0.010(6)
C85 0.037(7) 0.042(7) 0.024(7) 0.012(6) 0.002(6) 0.010(6)
C86 0.037(7) 0.042(7) 0.024(7) 0.012(6) 0.002(6) 0.010(6)
C87 0.037(7) 0.042(7) 0.024(7) 0.012(6) 0.002(6) 0.010(6)
C88 0.037(7) 0.042(7) 0.024(7) 0.012(6) 0.002(6) 0.010(6)
C89 0.037(7) 0.042(7) 0.024(7) 0.012(6) 0.002(6) 0.010(6)

loop_
_atom_type_symbol
_atom_type_description
_atom_type_scat_dispersion_real
_atom_type_scat_dispersion_imag
_atom_type_scat_source
C C 0.0029 0.0015 'International Tables Vol C Tables 4.2.6.8 and 6.1.1.4'
H H 0.0000 0.0000 'International Tables Vol C Tables 4.2.6.8 and 6.1.1.4'
O O 0.0101 0.0057 'International Tables Vol C Tables 4.2.6.8 and 6.1.1.4'
Bi Bi -3.3347 10.1052 'International Tables Vol C Tables 4.2.6.8 and 6.1.1.4'

loop_
_geom_angle_atom_site_label_1
_geom_angle_atom_site_label_2
_geom_angle_atom_site_label_3
_geom_angle
_geom_angle_site_symmetry_1
_geom_angle_site_symmetry_3
O75 Bi1 O73 114.3(11) . 5_556
O75 Bi1 O72 77.3(11) . 1_554
O73 Bi1 O72 73.2(10) 5_556 1_554
O75 Bi1 O74 76.0(11) . 5_556
O73 Bi1 O74 53.8(10) 5_556 5_556
O72 Bi1 O74 99.5(10) 1_554 5_556
O75 Bi1 OW1 78.6(13) . .
O73 Bi1 OW1 148.1(11) 5_556 .
O72 Bi1 OW1 82.2(13) 1_554 .
O74 Bi1 OW1 153.4(12) 5_556 .
O75 Bi1 O71 130.1(11) . 1_554
O73 Bi1 O71 67.6(10) 5_556 1_554
O72 Bi1 O71 54.9(10) 1_554 1_554
O74 Bi1 O71 121.2(10) 5_556 1_554
OW1 Bi1 O71 81.7(11) . 1_554
O75 Bi1 O76 52.6(11) . .
O73 Bi1 O76 128.5(10) 5_556 .
O72 Bi1 O76 129.6(11) 1_554 .
O74 Bi1 O76 75.5(10) 5_556 .
OW1 Bi1 O76 83.0(11) . .
O71 Bi1 O76 163.1(9) 1_554 .
O75 Bi1 O86 117.3(10) . .
O73 Bi1 O86 83.8(9) 5_556 .
O72 Bi1 O86 156.6(10) 1_554 .
O74 Bi1 O86 69.0(9) 5_556 .
OW1 Bi1 O86 117.4(12) . .
O71 Bi1 O86 112.5(9) 1_554 .
O76 Bi1 O86 68.9(9) . .
O75 Bi1 C77 25.6(13) . .
O73 Bi1 C77 123.2(12) 5_556 .
O72 Bi1 C77 102.8(14) 1_554 .
O74 Bi1 C77 72.2(12) 5_556 .
OW1 Bi1 C77 81.5(13) . .
O71 Bi1 C77 153.8(13) 1_554 .
O76 Bi1 C77 27.1(12) . .
O86 Bi1 C77 93.1(12) . .
O75 Bi1 C78 107.2(12) . 1_554
O73 Bi1 C78 66.4(12) 5_556 1_554
O72 Bi1 C78 30.6(11) 1_554 1_554
O74 Bi1 C78 112.8(12) 5_556 1_554
OW1 Bi1 C78 82.0(13) . 1_554
O71 Bi1 C78 24.3(10) 1_554 1_554
O76 Bi1 C78 157.0(12) . 1_554
O86 Bi1 C78 133.8(11) . 1_554
C77 Bi1 C78 132.5(14) . 1_554
O75 Bi1 C79 95.3(12) . 5_556
O73 Bi1 C79 29.7(10) 5_556 5_556
O72 Bi1 C79 89.7(12) 1_554 5_556
O74 Bi1 C79 24.3(10) 5_556 5_556
OW1 Bi1 C79 170.7(14) . 5_556
O71 Bi1 C79 97.4(11) 1_554 5_556
O76 Bi1 C79 98.9(11) . 5_556
O86 Bi1 C79 71.6(11) . 5_556
C77 Bi1 C79 96.0(13) . 5_556
C78 Bi1 C79 93.3(13) 1_554 5_556
O82 Bi2 O85 80.3(10) 1_556 .
O82 Bi2 O01 72.3(11) 1_556 .
O85 Bi2 O01 100.3(11) . .
O82 Bi2 O02 111.6(11) 1_556 .
O85 Bi2 O02 75.7(11) . .
O01 Bi2 O02 51.4(10) . .
O82 Bi2 OW2 77.3(12) 1_556 .
O85 Bi2 OW2 84.1(11) . .
O01 Bi2 OW2 148.0(12) . .
O02 Bi2 OW2 155.8(12) . .
O82 Bi2 O86 131.2(10) 1_556 .
O85 Bi2 O86 52.9(10) . .
O01 Bi2 O86 123.6(10) . .
O02 Bi2 O86 72.9(10) . .
OW2 Bi2 O86 84.4(11) . .
O82 Bi2 O81 52.3(10) 1_556 1_556
O85 Bi2 O81 132.3(10) . 1_556
O01 Bi2 O81 72.0(10) . 1_556
O02 Bi2 O81 121.9(10) . 1_556
OW2 Bi2 O81 81.6(11) . 1_556
O86 Bi2 O81 164.1(10) . 1_556
O82 Bi2 O45 124.4(9) 1_556 .
O85 Bi2 O45 147.4(10) . .
O01 Bi2 O45 72.2(10) . .
O02 Bi2 O45 75.1(10) . .
OW2 Bi2 O45 119.5(10) . .
O86 Bi2 O45 104.0(9) . .
O81 Bi2 O45 76.7(9) 1_556 .
O82 Bi2 C87 28.5(11) 1_556 1_556
O85 Bi2 C87 108.7(12) . 1_556
O01 Bi2 C87 66.9(12) . 1_556
O02 Bi2 C87 117.3(12) . 1_556
OW2 Bi2 C87 81.5(12) . 1_556
O86 Bi2 C87 158.1(11) . 1_556
O81 Bi2 C87 24.2(10) 1_556 1_556
O45 Bi2 C87 97.6(11) . 1_556
O82 Bi2 C07 94.2(12) 1_556 .
O85 Bi2 C07 87.7(13) . .
O01 Bi2 C07 27.7(11) . .
O02 Bi2 C07 23.7(11) . .
OW2 Bi2 C07 169.1(13) . .
O86 Bi2 C07 96.4(12) . .
O81 Bi2 C07 98.7(12) 1_556 .
O45 Bi2 C07 70.9(12) . .
C87 Bi2 C07 94.3(13) 1_556 .
O82 Bi2 C88 106.9(12) 1_556 .
O85 Bi2 C88 27.5(12) . .
O01 Bi2 C88 114.5(12) . .
O02 Bi2 C88 72.3(12) . .
OW2 Bi2 C88 83.7(12) . .
O86 Bi2 C88 25.4(11) . .
O81 Bi2 C88 156.8(11) 1_556 .
O45 Bi2 C88 126.3(11) . .
C87 Bi2 C88 135.2(13) 1_556 .
C07 Bi2 C88 92.4(13) . .
O46 Bi3 O43 75.2(11) . 1_556
O46 Bi3 OW3 78.9(13) . .
O43 Bi3 OW3 75.5(13) 1_556 .
O46 Bi3 O84 74.5(10) . 6_556
O43 Bi3 O84 112.8(12) 1_556 6_556
OW3 Bi3 O84 148.5(11) . 6_556
O46 Bi3 O83 97.7(11) . 6_556
O43 Bi3 O83 74.1(12) 1_556 6_556
OW3 Bi3 O83 149.2(11) . 6_556
O84 Bi3 O83 52.9(9) 6_556 6_556
O46 Bi3 O44 130.2(10) . 1_556
O43 Bi3 O44 55.3(10) 1_556 1_556
OW3 Bi3 O44 83.3(11) . 1_556
O84 Bi3 O44 127.1(10) 6_556 1_556
O83 Bi3 O44 75.7(10) 6_556 1_556
O46 Bi3 O45 53.7(10) . .
O43 Bi3 O45 126.0(10) 1_556 .
OW3 Bi3 O45 78.3(11) . .
O84 Bi3 O45 72.5(10) 6_556 .
O83 Bi3 O45 124.4(10) 6_556 .
O44 Bi3 O45 159.8(11) 1_556 .
O46 Bi3 O71 153.1(10) . .
O43 Bi3 O71 120.2(10) 1_556 .
OW3 Bi3 O71 124.7(12) . .
O84 Bi3 O71 79.0(10) 6_556 .
O83 Bi3 O71 69.0(10) 6_556 .
O44 Bi3 O71 70.9(9) 1_556 .
O45 Bi3 O71 113.6(9) . .
O46 Bi3 C48 102.3(12) . 1_556
O43 Bi3 C48 27.1(11) 1_556 1_556
OW3 Bi3 C48 82.1(14) . 1_556
O84 Bi3 C48 119.6(12) 6_556 1_556
O83 Bi3 C48 68.6(12) 6_556 1_556
O44 Bi3 C48 28.8(10) 1_556 1_556
O45 Bi3 C48 151.5(12) . 1_556
O71 Bi3 C48 94.6(11) . 1_556
O46 Bi3 C89 90.1(13) . 6_556
O43 Bi3 C89 97.9(14) 1_556 6_556
OW3 Bi3 C89 168.2(14) . 6_556
O84 Bi3 C89 26.1(11) 6_556 6_556
O83 Bi3 C89 27.8(10) 6_556 6_556
O44 Bi3 C89 101.0(12) 1_556 6_556
O45 Bi3 C89 98.7(12) . 6_556
O71 Bi3 C89 67.0(12) . 6_556
C48 Bi3 C89 96.4(14) 1_556 6_556
O46 Bi3 C49 26.5(11) . .
O43 Bi3 C49 100.8(12) 1_556 .
OW3 Bi3 C49 78.3(14) . .
O84 Bi3 C49 70.3(12) 6_556 .
O83 Bi3 C49 111.9(12) 6_556 .
O44 Bi3 C49 153.1(12) 1_556 .
O45 Bi3 C49 27.2(10) . .
O71 Bi3 C49 136.0(12) . .
C48 Bi3 C49 127.8(14) 1_556 .
C89 Bi3 C49 93.8(14) 6_556 .
O16 Bi4 O13 79.0(12) . 1_554
O16 Bi4 O25 96.4(13) . 4_666
O13 Bi4 O25 72.8(11) 1_554 4_666
O16 Bi4 OW4 79.2(14) . .
O13 Bi4 OW4 78.6(12) 1_554 .
O25 Bi4 OW4 151.3(12) 4_666 .
O16 Bi4 O26 74.6(12) . 4_666
O13 Bi4 O26 114.2(11) 1_554 4_666
O25 Bi4 O26 52.4(10) 4_666 4_666
OW4 Bi4 O26 147.4(11) . 4_666
O16 Bi4 O14 133.0(12) . 1_554
O13 Bi4 O14 54.7(12) 1_554 1_554
O25 Bi4 O14 78.9(11) 4_666 1_554
OW4 Bi4 O14 83.6(12) . 1_554
O26 Bi4 O14 128.6(11) 4_666 1_554
O16 Bi4 O15 54.6(11) . .
O13 Bi4 O15 131.2(11) 1_554 .
O25 Bi4 O15 121.7(10) 4_666 .
OW4 Bi4 O15 78.8(11) . .
O26 Bi4 O15 70.4(10) 4_666 .
O14 Bi4 O15 158.9(11) 1_554 .
O16 Bi4 O62 147.8(12) . .
O13 Bi4 O62 119.8(11) 1_554 .
O25 Bi4 O62 68.4(11) 4_666 .
OW4 Bi4 O62 127.7(13) . .
O26 Bi4 O62 73.8(10) 4_666 .
O14 Bi4 O62 73.7(10) 1_554 .
O15 Bi4 O62 108.3(10) . .
O16 Bi4 C19 27.5(12) . .
O13 Bi4 C19 105.8(13) 1_554 .
O25 Bi4 C19 110.1(13) 4_666 .
OW4 Bi4 C19 78.7(13) . .
O26 Bi4 C19 69.1(12) 4_666 .
O14 Bi4 C19 156.3(13) 1_554 .
O15 Bi4 C19 27.1(11) . .
O62 Bi4 C19 129.8(12) . .
O16 Bi4 C18 106.2(13) . 1_554
O13 Bi4 C18 27.4(11) 1_554 1_554
O25 Bi4 C18 72.3(12) 4_666 1_554
OW4 Bi4 C18 81.7(13) . 1_554
O26 Bi4 C18 123.9(12) 4_666 1_554
O14 Bi4 C18 27.5(11) 1_554 1_554
O15 Bi4 C18 154.9(12) . 1_554
O62 Bi4 C18 96.1(11) . 1_554
C19 Bi4 C18 132.5(14) . 1_554
O16 Bi4 C29 85.2(14) . 4_666
O13 Bi4 C29 91.2(13) 1_554 4_666
O25 Bi4 C29 23.9(10) 4_666 4_666
OW4 Bi4 C29 162.7(14) . 4_666
O26 Bi4 C29 28.5(11) 4_666 4_666
O14 Bi4 C29 102.0(12) 1_554 4_666
O15 Bi4 C29 98.2(12) . 4_666
O62 Bi4 C29 69.6(12) . 4_666
C19 Bi4 C29 90.8(14) . 4_666
C18 Bi4 C29 95.7(13) 1_554 4_666
O53 Bi5 O56 79.6(10) 1_554 .
O53 Bi5 O42 74.0(11) 1_554 .
O56 Bi5 O42 90.4(11) . .
O53 Bi5 O55 130.3(10) 1_554 .
O56 Bi5 O55 53.1(10) . .
O42 Bi5 O55 115.6(10) . .
O53 Bi5 OW5 76.3(11) 1_554 .
O56 Bi5 OW5 82.2(12) . .
O42 Bi5 OW5 150.2(11) . .
O55 Bi5 OW5 82.5(11) . .
O53 Bi5 O41 118.1(10) 1_554 .
O56 Bi5 O41 71.3(11) . .
O42 Bi5 O41 53.5(9) . .
O55 Bi5 O41 64.4(10) . .
OW5 Bi5 O41 145.7(11) . .
O53 Bi5 O15 119.4(10) 1_554 .
O56 Bi5 O15 150.4(10) . .
O42 Bi5 O15 75.2(10) . .
O55 Bi5 O15 109.9(10) . .
OW5 Bi5 O15 122.7(10) . .
O41 Bi5 O15 79.4(10) . .
O53 Bi5 O54 53.2(9) 1_554 1_554
O56 Bi5 O54 132.8(10) . 1_554
O42 Bi5 O54 75.7(9) . 1_554
O55 Bi5 O54 168.4(10) . 1_554
OW5 Bi5 O54 88.4(10) . 1_554
O41 Bi5 O54 125.6(10) . 1_554
O15 Bi5 O54 69.2(9) . 1_554
O53 Bi5 C58 27.8(10) 1_554 1_554
O56 Bi5 C58 107.4(12) . 1_554
O42 Bi5 C58 74.3(11) . 1_554
O55 Bi5 C58 155.9(11) . 1_554
OW5 Bi5 C58 80.5(12) . 1_554
O41 Bi5 C58 127.5(11) . 1_554
O15 Bi5 C58 93.6(11) . 1_554
O54 Bi5 C58 25.5(10) 1_554 1_554
O53 Bi5 C47 95.9(13) 1_554 .
O56 Bi5 C47 80.1(13) . .
O42 Bi5 C47 26.2(11) . .
O55 Bi5 C47 90.5(12) . .
OW5 Bi5 C47 161.7(13) . .
O41 Bi5 C47 27.2(11) . .
O15 Bi5 C47 75.6(12) . .
O54 Bi5 C47 100.3(12) 1_554 .
C58 Bi5 C47 100.4(13) 1_554 .
O53 Bi5 C59 105.1(12) 1_554 .
O56 Bi5 C59 26.8(11) . .
O42 Bi5 C59 105.1(11) . .
O55 Bi5 C59 26.4(10) . .
OW5 Bi5 C59 80.6(12) . .
O41 Bi5 C59 65.9(11) . .
O15 Bi5 C59 132.9(11) . .
O54 Bi5 C59 157.8(11) 1_554 .
C58 Bi5 C59 132.5(12) 1_554 .
C47 Bi5 C59 85.7(13) . .
O61 Bi6 O64 79.0(11) 1_556 .
O61 Bi6 O31 100.9(11) 1_556 6_556
O64 Bi6 O31 73.6(12) . 6_556
O61 Bi6 OW6 82.0(12) 1_556 .
O64 Bi6 OW6 78.7(12) . .
O31 Bi6 OW6 151.0(11) 6_556 .
O61 Bi6 O32 73.0(11) 1_556 6_556
O64 Bi6 O32 112.2(12) . 6_556
O31 Bi6 O32 54.0(10) 6_556 6_556
OW6 Bi6 O32 149.6(11) . 6_556
O61 Bi6 O62 54.2(11) 1_556 1_556
O64 Bi6 O62 131.4(11) . 1_556
O31 Bi6 O62 123.2(11) 6_556 1_556
OW6 Bi6 O62 82.1(11) . 1_556
O32 Bi6 O62 69.4(11) 6_556 1_556
O61 Bi6 O63 133.5(11) 1_556 .
O64 Bi6 O63 55.2(11) . .
O31 Bi6 O63 75.7(10) 6_556 .
OW6 Bi6 O63 81.5(11) . .
O32 Bi6 O63 128.4(10) 6_556 .
O62 Bi6 O63 160.2(10) 1_556 .
O61 Bi6 C37 87.8(12) 1_556 6_556
O64 Bi6 C37 95.8(13) . 6_556
O31 Bi6 C37 28.6(11) 6_556 6_556
OW6 Bi6 C37 169.2(13) . 6_556
O32 Bi6 C37 25.6(10) 6_556 6_556
O62 Bi6 C37 95.0(12) 1_556 6_556
O63 Bi6 C37 103.1(12) . 6_556
O61 Bi6 C67 27.4(12) 1_556 1_556
O64 Bi6 C67 106.1(13) . 1_556
O31 Bi6 C67 112.3(12) 6_556 1_556
OW6 Bi6 C67 83.5(13) . 1_556
O32 Bi6 C67 66.3(12) 6_556 1_556
O62 Bi6 C67 27.1(12) 1_556 1_556
O63 Bi6 C67 158.1(12) . 1_556
C37 Bi6 C67 89.1(13) 6_556 1_556
O61 Bi6 C68 108.1(13) 1_556 .
O64 Bi6 C68 29.2(13) . .
O31 Bi6 C68 70.6(12) 6_556 .
OW6 Bi6 C68 81.0(12) . .
O32 Bi6 C68 122.8(12) 6_556 .
O62 Bi6 C68 157.2(12) 1_556 .
O63 Bi6 C68 26.2(11) . .
C37 Bi6 C68 98.8(13) 6_556 .
C67 Bi6 C68 134.8(14) 1_556 .
O33 Bi7 O36 80.1(11) 1_556 .
O33 Bi7 O65 100.6(12) 1_556 4_666
O36 Bi7 O65 77.2(12) . 4_666
O33 Bi7 O66 75.5(12) 1_556 4_666
O36 Bi7 O66 113.7(12) . 4_666
O65 Bi7 O66 49.5(11) 4_666 4_666
O33 Bi7 O34 51.9(12) 1_556 1_556
O36 Bi7 O34 129.0(11) . 1_556
O65 Bi7 O34 122.9(12) 4_666 1_556
O66 Bi7 O34 73.9(12) 4_666 1_556
O33 Bi7 OW7 77.9(12) 1_556 .
O36 Bi7 OW7 75.1(12) . .
O65 Bi7 OW7 152.0(10) 4_666 .
O66 Bi7 OW7 149.8(11) 4_666 .
O34 Bi7 OW7 78.6(12) 1_556 .
O33 Bi7 O35 133.8(11) 1_556 .
O36 Bi7 O35 53.8(11) . .
O65 Bi7 O35 74.8(11) 4_666 .
O66 Bi7 O35 123.0(12) 4_666 .
O34 Bi7 O35 162.0(12) 1_556 .
OW7 Bi7 O35 86.1(11) . .
O33 Bi7 C39 23.2(12) 1_556 1_556
O36 Bi7 C39 102.2(13) . 1_556
O65 Bi7 C39 112.4(12) 4_666 1_556
O66 Bi7 C39 72.8(13) 4_666 1_556
O34 Bi7 C39 28.7(12) 1_556 1_556
OW7 Bi7 C39 77.1(13) . 1_556
O35 Bi7 C39 154.1(13) . 1_556
O33 Bi7 C69 92.3(13) 1_556 4_666
O36 Bi7 C69 100.2(13) . 4_666
O65 Bi7 C69 26.4(10) 4_666 4_666
O66 Bi7 C69 24.4(10) 4_666 4_666
O34 Bi7 C69 98.1(13) 1_556 4_666
OW7 Bi7 C69 169.7(11) . 4_666
O35 Bi7 C69 98.6(12) . 4_666
C39 Bi7 C69 95.2(14) 1_556 4_666
O33 Bi7 C38 106.6(13) 1_556 .
O36 Bi7 C38 26.5(13) . .
O65 Bi7 C38 74.2(12) 4_666 .
O66 Bi7 C38 122.0(13) 4_666 .
O34 Bi7 C38 152.1(13) 1_556 .
OW7 Bi7 C38 79.4(13) . .
O35 Bi7 C38 27.3(12) . .
C39 Bi7 C38 128.1(14) 1_556 .
C69 Bi7 C38 100.6(14) 4_666 .
O22 Bi8 O21 52.1(11) . .
O22 Bi8 O24 131.4(11) . 1_554
O21 Bi8 O24 80.2(11) . 1_554
O22 Bi8 O11 108.3(12) . .
O21 Bi8 O11 89.4(12) . .
O24 Bi8 O11 76.5(12) 1_554 .
O22 Bi8 O23 170.4(11) . 1_554
O21 Bi8 O23 132.9(10) . 1_554
O24 Bi8 O23 52.7(9) 1_554 1_554
O11 Bi8 O23 80.8(11) . 1_554
O22 Bi8 OW8 87.4(12) . .
O21 Bi8 OW8 80.1(12) . .
O24 Bi8 OW8 73.8(13) 1_554 .
O11 Bi8 OW8 149.7(13) . .
O23 Bi8 OW8 85.8(11) 1_554 .
O22 Bi8 O12 57.1(11) . .
O21 Bi8 O12 73.2(11) . .
O24 Bi8 O12 123.3(10) 1_554 .
O11 Bi8 O12 54.5(11) . .
O23 Bi8 O12 130.2(10) 1_554 .
OW8 Bi8 O12 144.0(11) . .
O22 Bi8 O04 110.8(10) . .
O21 Bi8 O04 152.2(11) . .
O24 Bi8 O04 116.9(11) 1_554 .
O11 Bi8 O04 75.0(10) . .
O23 Bi8 O04 68.0(9) 1_554 .
OW8 Bi8 O04 124.3(12) . .
O12 Bi8 O04 79.0(10) . .
O22 Bi8 C27 23.8(11) . .
O21 Bi8 C27 28.6(12) . .
O24 Bi8 C27 107.7(13) 1_554 .
O11 Bi8 C27 103.1(12) . .
O23 Bi8 C27 159.0(12) 1_554 .
OW8 Bi8 C27 80.8(12) . .
O12 Bi8 C27 64.2(12) . .
O04 Bi8 C27 133.0(12) . .
O22 Bi8 C28 155.4(12) . 1_554
O21 Bi8 C28 103.9(12) . 1_554
O24 Bi8 C28 24.0(11) 1_554 1_554
O11 Bi8 C28 72.9(12) . 1_554
O23 Bi8 C28 29.2(11) 1_554 1_554
OW8 Bi8 C28 82.2(13) . 1_554
O12 Bi8 C28 127.2(12) . 1_554
O04 Bi8 C28 93.4(12) . 1_554
C27 Bi8 C28 131.7(14) . 1_554
O22 Bi8 C17 83.7(13) . .
O21 Bi8 C17 82.7(13) . .
O24 Bi8 C17 101.1(12) 1_554 .
O11 Bi8 C17 27.1(11) . .
O23 Bi8 C17 104.6(12) 1_554 .
OW8 Bi8 C17 162.6(14) . .
O12 Bi8 C17 27.6(11) . .
O04 Bi8 C17 73.0(12) . .
C27 Bi8 C17 85.1(13) . .
C28 Bi8 C17 100.0(12) 1_554 .
O06 Bi9 O03 78.7(11) 1_554 .
O06 Bi9 OW9 76.1(14) 1_554 .
O03 Bi9 OW9 79.6(13) . .
O06 Bi9 O52 73.7(12) 1_554 5_556
O03 Bi9 O52 94.2(11) . 5_556
OW9 Bi9 O52 149.9(12) . 5_556
O06 Bi9 O04 127.7(11) 1_554 .
O03 Bi9 O04 52.6(10) . .
OW9 Bi9 O04 77.4(12) . .
O52 Bi9 O04 122.0(10) 5_556 .
O06 Bi9 O51 112.9(11) 1_554 5_556
O03 Bi9 O51 72.5(11) . 5_556
OW9 Bi9 O51 147.7(12) . 5_556
O52 Bi9 O51 50.5(9) 5_556 5_556
O04 Bi9 O51 72.9(9) . 5_556
O06 Bi9 O05 53.5(11) 1_554 1_554
O03 Bi9 O05 132.0(10) . 1_554
OW9 Bi9 O05 84.6(12) . 1_554
O52 Bi9 O05 77.8(10) 5_556 1_554
O04 Bi9 O05 160.2(10) . 1_554
O51 Bi9 O05 126.4(9) 5_556 1_554
O06 Bi9 C08 105.3(14) 1_554 .
O03 Bi9 C08 27.5(12) . .
OW9 Bi9 C08 79.6(14) . .
O52 Bi9 C08 108.1(12) 5_556 .
O04 Bi9 C08 25.3(11) . .
O51 Bi9 C08 68.2(12) 5_556 .
O05 Bi9 C08 156.5(12) 1_554 .
O06 Bi9 O34 117.8(11) 1_554 .
O03 Bi9 O34 147.8(10) . .
OW9 Bi9 O34 129.4(12) . .
O52 Bi9 O34 67.5(11) 5_556 .
O04 Bi9 O34 113.9(9) . .
O51 Bi9 O34 75.5(10) 5_556 .
O05 Bi9 O34 71.8(9) 1_554 .
C08 Bi9 O34 131.7(12) . .
O06 Bi9 C09 26.6(13) 1_554 1_554
O03 Bi9 C09 105.3(14) . 1_554
OW9 Bi9 C09 80.9(14) . 1_554
O52 Bi9 C09 72.3(12) 5_556 1_554
O04 Bi9 C09 151.4(13) . 1_554
O51 Bi9 C09 121.7(12) 5_556 1_554
O05 Bi9 C09 27.0(12) 1_554 1_554
C08 Bi9 C09 131.6(15) . 1_554
O34 Bi9 C09 94.3(13) . 1_554
O06 Bi9 C57 94.2(13) 1_554 5_556
O03 Bi9 C57 84.6(11) . 5_556
OW9 Bi9 C57 162.8(12) . 5_556
O52 Bi9 C57 24.8(10) 5_556 5_556
O04 Bi9 C57 98.4(11) . 5_556
O51 Bi9 C57 25.8(10) 5_556 5_556
O05 Bi9 C57 101.2(11) 1_554 5_556
C08 Bi9 C57 89.6(13) . 5_556
O34 Bi9 C57 67.6(11) . 5_556
C09 Bi9 C57 96.9(13) 1_554 5_556
C07 O01 Bi2 95.2(19) . .
C07 O02 Bi2 98(3) . .
C08 O03 Bi9 96(2) . .
C08 O04 Bi9 88(2) . .
C08 O04 Bi8 156(3) . .
Bi9 O04 Bi8 115.5(11) . .
C09 O05 Bi9 84(3) . 1_556
C09 O06 Bi9 102(3) . 1_556
C17 O11 Bi8 99(2) . .
C17 O12 Bi8 88(2) . .
C18 O13 Bi4 95(3) . 1_556
C18 O14 Bi4 87(3) . 1_556
C19 O15 Bi4 82(2) . .
C19 O15 Bi5 155(3) . .
Bi4 O15 Bi5 116.3(12) . .
C19 O16 Bi4 100(2) . .
C27 O21 Bi8 98(3) . .
C27 O22 Bi8 107(3) . .
C28 O23 Bi8 86(2) . 1_556
C28 O24 Bi8 104(3) . 1_556
C29 O25 Bi4 100(2) . 4_666
C29 O26 Bi4 92(2) . 4_666
C37 O31 Bi6 91(2) . 5_556
C37 O32 Bi6 87(3) . 5_556
C39 O33 Bi7 103(3) . 1_554
C39 O34 Bi7 83(2) . 1_554
C39 O34 Bi9 149(3) . .
Bi7 O34 Bi9 115.3(13) 1_554 .
C38 O35 Bi7 82(2) . .
C38 O36 Bi7 101(3) . .
C47 O41 Bi5 84(2) . .
C47 O42 Bi5 94(3) . .
C48 O43 Bi3 99(3) . 1_554
C48 O44 Bi3 88(2) . 1_554
C49 O45 Bi3 90(2) . .
C49 O45 Bi2 155(3) . .
Bi3 O45 Bi2 109.0(10) . .
C49 O46 Bi3 102(2) . .
C57 O51 Bi9 90(2) . 6_556
C57 O52 Bi9 93(2) . 6_556
C58 O53 Bi5 95(3) . 1_556
C58 O54 Bi5 78(3) . 1_556
C59 O55 Bi5 95(3) . .
C59 O56 Bi5 100(3) . .
C67 O61 Bi6 97(3) . 1_554
C67 O62 Bi6 84(2) . 1_554
C67 O62 Bi4 150(3) . .
Bi6 O62 Bi4 115.8(13) 1_554 .
C68 O63 Bi6 86(2) . .
C68 O64 Bi6 97(3) . .
C69 O65 Bi7 93(3) . 4_666
C69 O66 Bi7 92(3) . 4_666
C78 O71 Bi1 88(2) . 1_556
C78 O71 Bi3 145(3) . .
Bi1 O71 Bi3 114.7(11) 1_556 .
C78 O72 Bi1 91(2) . 1_556
C79 O73 Bi1 93(2) . 6_556
C79 O74 Bi1 98(3) . 6_556
C77 O75 Bi1 102(3) . .
C77 O76 Bi1 81(3) . .
C87 O81 Bi2 89(2) . 1_554
C87 O82 Bi2 98(2) . 1_554
C89 O83 Bi3 90(2) . 5_556
C89 O84 Bi3 92(3) . 5_556
C88 O85 Bi2 99(3) . .
C88 O86 Bi2 93(3) . .
C88 O86 Bi1 133(3) . .
Bi2 O86 Bi1 118.4(11) . .
C02 C01 C06 120.0 . .
C02 C01 C07 115(3) . .
C06 C01 C07 125(3) . .
C03 C02 C01 120.0 . .
C02 C03 C04 120.0 . .
C02 C03 C08 118(3) . .
C04 C03 C08 122(3) . .
C05 C04 C03 120.0 . .
C06 C05 C04 120.0 . .
C06 C05 C09 124(3) . .
C04 C05 C09 116(3) . .
C05 C06 C01 120.0 . .
O02 C07 O01 115(3) . .
O02 C07 C01 130(4) . .
O01 C07 C01 114(3) . .
O02 C07 Bi2 58(2) . .
O01 C07 Bi2 57.1(15) . .
C01 C07 Bi2 171(3) . .
O04 C08 O03 123(3) . .
O04 C08 C03 120(4) . .
O03 C08 C03 117(4) . .
O04 C08 Bi9 67(2) . .
O03 C08 Bi9 56.8(17) . .
C03 C08 Bi9 166(3) . .
O05 C09 O06 120(4) . .
O05 C09 C05 119(4) . .
O06 C09 C05 119(4) . .
O05 C09 Bi9 69(3) . 1_556
O06 C09 Bi9 52(2) . 1_556
C05 C09 Bi9 164(3) . 1_556
C12 C11 C16 120.0 . .
C12 C11 C17 123(2) . .
C16 C11 C17 117(2) . .
C11 C12 C13 120.0 . .
C14 C13 C12 120.0 . .
C14 C13 C18 119(2) . .
C12 C13 C18 121(2) . .
C13 C14 C15 120.0 . .
C16 C15 C14 120.0 . .
C16 C15 C19 120(2) . .
C14 C15 C19 120(2) . .
C15 C16 C11 120.0 . .
O11 C17 O12 118(3) . .
O11 C17 C11 117(3) . .
O12 C17 C11 124(3) . .
O11 C17 Bi8 54.0(17) . .
O12 C17 Bi8 64.5(18) . .
C11 C17 Bi8 171(3) . .
O13 C18 O14 122(5) . .
O13 C18 C13 115(4) . .
O14 C18 C13 123(4) . .
O13 C18 Bi4 57(2) . 1_556
O14 C18 Bi4 66(3) . 1_556
C13 C18 Bi4 167(3) . 1_556
O15 C19 O16 124(3) . .
O15 C19 C15 117(4) . .
O16 C19 C15 119(3) . .
O15 C19 Bi4 71.1(18) . .
O16 C19 Bi4 52.9(18) . .
C15 C19 Bi4 164(3) . .
C22 C21 C26 120.0 . .
C22 C21 C27 118(2) . .
C26 C21 C27 122(2) . .
C21 C22 C23 120.0 . .
C24 C23 C22 120.0 . .
C24 C23 C28 121(3) . .
C22 C23 C28 119(3) . .
C23 C24 C25 120.0 . .
C24 C25 C26 120.0 . .
C24 C25 C29 116(2) . .
C26 C25 C29 124(2) . .
C25 C26 C21 120.0 . .
O22 C27 O21 102(4) . .
O22 C27 C21 140(4) . .
O21 C27 C21 116(4) . .
O22 C27 Bi8 49(2) . .
O21 C27 Bi8 54(2) . .
C21 C27 Bi8 168(3) . .
O24 C28 O23 115(4) . .
O24 C28 C23 122(4) . .
O23 C28 C23 121(4) . .
O24 C28 Bi8 52(2) . 1_556
O23 C28 Bi8 64(2) . 1_556
C23 C28 Bi8 173(3) . 1_556
O25 C29 O26 115(3) . .
O25 C29 C25 128(4) . .
O26 C29 C25 113(3) . .
O25 C29 Bi4 56(2) . 4_666
O26 C29 Bi4 59.7(16) . 4_666
C25 C29 Bi4 163(3) . 4_666
C32 C31 C36 120.0 . .
C32 C31 C37 122(2) . .
C36 C31 C37 117(2) . .
C33 C32 C31 120.0 . .
C32 C33 C34 120.0 . .
C32 C33 C38 120(3) . .
C34 C33 C38 120(3) . .
C35 C34 C33 120.0 . .
C34 C35 C36 120.0 . .
C34 C35 C39 124(2) . .
C36 C35 C39 116(2) . .
C35 C36 C31 120.0 . .
O32 C37 O31 127(4) . .
O32 C37 C31 117(4) . .
O31 C37 C31 115(3) . .
O32 C37 Bi6 68(2) . 5_556
O31 C37 Bi6 60(2) . 5_556
C31 C37 Bi6 163(3) . 5_556
O36 C38 O35 124(4) . .
O36 C38 C33 117(4) . .
O35 C38 C33 118(4) . .
O36 C38 Bi7 53(2) . .
O35 C38 Bi7 71(2) . .
C33 C38 Bi7 168(3) . .
O33 C39 O34 122(5) . .
O33 C39 C35 127(4) . .
O34 C39 C35 111(3) . .
O33 C39 Bi7 54(3) . 1_554
O34 C39 Bi7 68(2) . 1_554
C35 C39 Bi7 169(3) . 1_554
C42 C41 C46 120.0 . .
C42 C41 C47 115(2) . .
C46 C41 C47 125(2) . .
C43 C42 C41 120.0 . .
C42 C43 C44 120.0 . .
C42 C43 C48 116(2) . .
C44 C43 C48 123(2) . .
C45 C44 C43 120.0 . .
C46 C45 C44 120.0 . .
C46 C45 C49 120(2) . .
C44 C45 C49 120(2) . .
C45 C46 C41 120.0 . .
O42 C47 O41 129(4) . .
O42 C47 C41 118(4) . .
O41 C47 C41 113(4) . .
O42 C47 Bi5 60(2) . .
O41 C47 Bi5 69(2) . .
C41 C47 Bi5 178(3) . .
O43 C48 O44 115(4) . .
O43 C48 C43 120(4) . .
O44 C48 C43 123(3) . .
O43 C48 Bi3 54(2) . 1_554
O44 C48 Bi3 63(2) . 1_554
C43 C48 Bi3 173(3) . 1_554
O46 C49 O45 115(3) . .
O46 C49 C45 125(4) . .
O45 C49 C45 118(4) . .
O46 C49 Bi3 51.7(19) . .
O45 C49 Bi3 63(2) . .
C45 C49 Bi3 162(3) . .
C52 C51 C56 120.0 . .
C52 C51 C57 123(2) . .
C56 C51 C57 117(2) . .
C53 C52 C51 120.0 . .
C54 C53 C52 120.0 . .
C54 C53 C58 121(2) . .
C52 C53 C58 119(2) . .
C53 C54 C55 120.0 . .
C54 C55 C56 120.0 . .
C54 C55 C59 115(2) . .
C56 C55 C59 125(2) . .
C55 C56 C51 120.0 . .
O52 C57 O51 126(3) . .
O52 C57 C51 116(3) . .
O51 C57 C51 117(3) . .
O52 C57 Bi9 62.4(18) . 6_556
O51 C57 Bi9 64.6(17) . 6_556
C51 C57 Bi9 161(2) . 6_556
O54 C58 O53 134(4) . .
O54 C58 C53 113(3) . .
O53 C58 C53 113(3) . .
O54 C58 Bi5 76(3) . 1_556
O53 C58 Bi5 58(2) . 1_556
C53 C58 Bi5 170(2) . 1_556
O55 C59 O56 111(4) . .
O55 C59 C55 128(4) . .
O56 C59 C55 120(3) . .
O55 C59 Bi5 59(2) . .
O56 C59 Bi5 53(2) . .
C55 C59 Bi5 172(3) . .
C62 C61 C66 120.0 . .
C62 C61 C67 120(2) . .
C66 C61 C67 120(2) . .
C63 C62 C61 120.0 . .
C68 C63 C62 115(3) . .
C68 C63 C64 124(3) . .
C62 C63 C64 120.0 . .
C65 C64 C63 120.0 . .
C66 C65 C64 120.0 . .
C66 C65 C69 118(2) . .
C64 C65 C69 122(2) . .
C65 C66 C61 120.0 . .
O62 C67 O61 123(4) . .
O62 C67 C61 117(3) . .
O61 C67 C61 119(4) . .
O62 C67 Bi6 69(2) . 1_554
O61 C67 Bi6 55(2) . 1_554
C61 C67 Bi6 174(3) . 1_554
O63 C68 C63 126(4) . .
O63 C68 O64 121(4) . .
C63 C68 O64 112(4) . .
O63 C68 Bi6 68(2) . .
C63 C68 Bi6 166(3) . .
O64 C68 Bi6 54(2) . .
O66 C69 O65 120(4) . .
O66 C69 C65 121(4) . .
O65 C69 C65 118(4) . .
O66 C69 Bi7 63(3) . 4_666
O65 C69 Bi7 61(2) . 4_666
C65 C69 Bi7 168(3) . 4_666
C72 C71 C76 120.0 . .
C72 C71 C78 122.9(17) . .
C76 C71 C78 116.8(17) . .
C71 C72 C73 120.0 . .
C74 C73 C72 120.0 . .
C74 C73 C79 116.2(17) . .
C72 C73 C79 123.5(17) . .
C73 C74 C75 120.0 . .
C76 C75 C74 120.0 . .
C76 C75 C77 120(3) . .
C74 C75 C77 120(3) . .
C75 C76 C71 120.0 . .
O75 C77 O76 123(5) . .
O75 C77 C75 122(5) . .
O76 C77 C75 114(4) . .
O75 C77 Bi1 52(2) . .
O76 C77 Bi1 72(3) . .
C75 C77 Bi1 174(3) . .
O71 C78 O72 126(3) . .
O71 C78 C71 122(3) . .
O72 C78 C71 112(3) . .
O71 C78 Bi1 68(2) . 1_556
O72 C78 Bi1 58.2(16) . 1_556
C71 C78 Bi1 170(3) . 1_556
O74 C79 O73 114(3) . .
O74 C79 C73 127(3) . .
O73 C79 C73 118(3) . .
O74 C79 Bi1 57(2) . 6_556
O73 C79 Bi1 57.3(17) . 6_556
C73 C79 Bi1 162(3) . 6_556
C82 C81 C86 120.0 . .
C82 C81 C87 121.9(17) . .
C86 C81 C87 118.1(17) . .
C81 C82 C83 120.0 . .
C82 C83 C84 120.0 . .
C82 C83 C89 119(3) . .
C84 C83 C89 121(2) . .
C85 C84 C83 120.0 . .
C84 C85 C86 120.0 . .
C84 C85 C88 122(3) . .
C86 C85 C88 116(3) . .
C85 C86 C81 120.0 . .
O81 C87 O82 119(3) . .
O81 C87 C81 125(3) . .
O82 C87 C81 115(3) . .
O81 C87 Bi2 66(2) . 1_554
O82 C87 Bi2 53.4(17) . 1_554
C81 C87 Bi2 168(2) . 1_554
O86 C88 O85 115(4) . .
O86 C88 C85 129(4) . .
O85 C88 C85 114(4) . .
O86 C88 Bi2 62(2) . .
O85 C88 Bi2 53(2) . .
C85 C88 Bi2 164(3) . .
O84 C89 O83 120(4) . .
O84 C89 C83 120(4) . .
O83 C89 C83 118(4) . .
O84 C89 Bi3 62(2) . 5_556
O83 C89 Bi3 62(2) . 5_556
C83 C89 Bi3 172(3) . 5_556

loop_
_geom_bond_atom_site_label_1
_geom_bond_atom_site_label_2
_geom_bond_distance
_geom_bond_site_symmetry_2
Bi1 O75 2.21(3) .
Bi1 O73 2.36(3) 5_556
Bi1 O72 2.36(3) 1_554
Bi1 O74 2.38(3) 5_556
Bi1 OW1 2.40(4) .
Bi1 O71 2.58(3) 1_554
Bi1 O76 2.63(3) .
Bi1 O86 2.73(3) .
Bi1 C77 2.74(5) .
Bi1 C78 2.77(3) 1_554
Bi1 C79 2.80(3) 5_556
Bi2 O82 2.23(3) 1_556
Bi2 O85 2.31(3) .
Bi2 O01 2.36(3) .
Bi2 O02 2.40(3) .
Bi2 OW2 2.50(4) .
Bi2 O86 2.50(3) .
Bi2 O81 2.52(3) 1_556
Bi2 O45 2.69(3) .
Bi2 C87 2.75(3) 1_556
Bi2 C07 2.80(3) .
Bi2 C88 2.84(5) .
Bi3 O46 2.29(3) .
Bi3 O43 2.29(3) 1_556
Bi3 OW3 2.30(4) .
Bi3 O84 2.46(3) 6_556
Bi3 O83 2.47(3) 6_556
Bi3 O44 2.48(3) 1_556
Bi3 O45 2.54(3) .
Bi3 O71 2.76(3) .
Bi3 C48 2.79(4) 1_556
Bi3 C89 2.79(5) 6_556
Bi3 C49 2.85(4) .
Bi4 O16 2.19(3) .
Bi4 O13 2.29(3) 1_554
Bi4 O25 2.35(3) 4_666
Bi4 OW4 2.41(4) .
Bi4 O26 2.41(3) 4_666
Bi4 O14 2.47(3) 1_554
Bi4 O15 2.59(3) .
Bi4 O62 2.66(4) .
Bi4 C19 2.71(3) .
Bi4 C18 2.71(5) 1_554
Bi4 C29 2.79(3) 4_666
Bi5 O53 2.24(3) 1_554
Bi5 O56 2.26(3) .
Bi5 O42 2.36(3) .
Bi5 O55 2.39(3) .
Bi5 OW5 2.47(3) .
Bi5 O41 2.55(3) .
Bi5 O15 2.61(3) .
Bi5 O54 2.63(3) 1_554
Bi5 C58 2.65(4) 1_554
Bi5 C47 2.72(4) .
Bi5 C59 2.79(4) .
Bi6 O61 2.29(3) 1_556
Bi6 O64 2.29(3) .
Bi6 O31 2.39(3) 6_556
Bi6 OW6 2.45(3) .
Bi6 O32 2.54(3) 6_556
Bi6 O62 2.59(3) 1_556
Bi6 O63 2.62(3) .
Bi6 C37 2.75(4) 6_556
Bi6 C67 2.76(4) 1_556
Bi6 C68 2.82(4) .
Bi7 O33 2.23(3) 1_556
Bi7 O36 2.23(3) .
Bi7 O65 2.41(3) 4_666
Bi7 O66 2.45(3) 4_666
Bi7 O34 2.52(3) 1_556
Bi7 OW7 2.54(3) .
Bi7 O35 2.64(3) .
Bi7 C39 2.70(5) 1_556
Bi7 C69 2.75(4) 4_666
Bi7 C38 2.75(4) .
Bi8 O22 2.18(3) .
Bi8 O21 2.24(3) .
Bi8 O24 2.27(3) 1_554
Bi8 O11 2.33(3) .
Bi8 O23 2.53(3) 1_554
Bi8 OW8 2.55(4) .
Bi8 O12 2.57(3) .
Bi8 O04 2.71(3) .
Bi8 C27 2.76(4) .
Bi8 C28 2.80(5) 1_554
Bi8 C17 2.84(3) .
Bi9 O06 2.21(3) 1_554
Bi9 O03 2.30(3) .
Bi9 OW9 2.44(3) .
Bi9 O52 2.48(3) 5_556
Bi9 O04 2.52(3) .
Bi9 O51 2.52(3) 5_556
Bi9 O05 2.59(3) 1_554
Bi9 C08 2.73(3) .
Bi9 O34 2.73(4) .
Bi9 C09 2.76(5) 1_554
Bi9 C57 2.79(2) 5_556
O01 C07 1.31(5) .
O02 C07 1.14(4) .
O03 C08 1.27(5) .
O04 C08 1.17(5) .
O05 C09 1.26(5) .
O05 Bi9 2.59(3) 1_556
O06 C09 1.26(6) .
O06 Bi9 2.21(3) 1_556
O11 C17 1.31(5) .
O12 C17 1.32(5) .
O13 C18 1.25(5) .
O13 Bi4 2.29(3) 1_556
O14 C18 1.25(5) .
O14 Bi4 2.47(3) 1_556
O15 C19 1.25(5) .
O16 C19 1.27(5) .
O21 C27 1.33(5) .
O22 C27 1.16(5) .
O23 C28 1.37(5) .
O23 Bi8 2.53(3) 1_556
O24 C28 1.17(5) .
O24 Bi8 2.27(3) 1_556
O25 C29 1.15(4) .
O25 Bi4 2.35(3) 4_666
O26 C29 1.33(5) .
O26 Bi4 2.41(3) 4_666
O31 C37 1.31(5) .
O31 Bi6 2.39(3) 5_556
O32 C37 1.19(5) .
O32 Bi6 2.54(3) 5_556
O33 C39 1.09(5) .
O33 Bi7 2.23(3) 1_554
O34 C39 1.31(5) .
O34 Bi7 2.52(3) 1_554
O35 C38 1.28(6) .
O36 C38 1.25(5) .
O41 C47 1.25(5) .
O42 C47 1.21(5) .
O43 C48 1.28(5) .
O43 Bi3 2.29(3) 1_554
O44 C48 1.34(5) .
O44 Bi3 2.48(3) 1_554
O45 C49 1.30(5) .
O46 C49 1.30(5) .
O51 C57 1.22(4) .
O51 Bi9 2.52(3) 6_556
O52 C57 1.17(4) .
O52 Bi9 2.48(3) 6_556
O53 C58 1.24(5) .
O53 Bi5 2.24(3) 1_556
O54 C58 1.16(4) .
O54 Bi5 2.63(3) 1_556
O55 C59 1.24(5) .
O56 C59 1.28(5) .
O61 C67 1.28(5) .
O61 Bi6 2.29(3) 1_554
O62 C67 1.26(6) .
O62 Bi6 2.59(3) 1_554
O63 C68 1.25(6) .
O64 C68 1.38(5) .
O65 C69 1.22(5) .
O65 Bi7 2.41(3) 4_666
O66 C69 1.13(5) .
O66 Bi7 2.45(3) 4_666
O71 C78 1.14(4) .
O71 Bi1 2.58(3) 1_556
O72 C78 1.41(5) .
O72 Bi1 2.36(3) 1_556
O73 C79 1.39(5) .
O73 Bi1 2.36(3) 6_556
O74 C79 1.16(4) .
O74 Bi1 2.38(3) 6_556
O75 C77 1.21(5) .
O76 C77 1.26(5) .
O81 C87 1.13(4) .
O81 Bi2 2.52(3) 1_554
O82 C87 1.32(5) .
O82 Bi2 2.23(3) 1_554
O83 C89 1.30(5) .
O83 Bi3 2.47(3) 5_556
O84 C89 1.23(5) .
O84 Bi3 2.46(3) 5_556
O85 C88 1.32(5) .
O86 C88 1.22(5) .
C01 C02 1.3900 .
C01 C06 1.3900 .
C01 C07 1.512(18) .
C02 C03 1.3900 .
C03 C04 1.3900 .
C03 C08 1.510(18) .
C04 C05 1.3900 .
C05 C06 1.3900 .
C05 C09 1.47(5) .
C09 Bi9 2.76(5) 1_556
C11 C12 1.3900 .
C11 C16 1.3900 .
C11 C17 1.513(18) .
C12 C13 1.3900 .
C13 C14 1.3900 .
C13 C18 1.49(5) .
C14 C15 1.3900 .
C15 C16 1.3900 .
C15 C19 1.518(18) .
C18 Bi4 2.71(5) 1_556
C21 C22 1.3900 .
C21 C26 1.3900 .
C21 C27 1.52(5) .
C22 C23 1.3900 .
C23 C24 1.3900 .
C23 C28 1.43(5) .
C24 C25 1.3900 .
C25 C26 1.3900 .
C25 C29 1.518(19) .
C28 Bi8 2.80(5) 1_556
C29 Bi4 2.79(3) 4_666
C31 C32 1.3900 .
C31 C36 1.3900 .
C31 C37 1.51(5) .
C32 C33 1.3900 .
C33 C34 1.3900 .
C33 C38 1.49(5) .
C34 C35 1.3900 .
C35 C36 1.3900 .
C35 C39 1.54(5) .
C37 Bi6 2.75(4) 5_556
C39 Bi7 2.70(5) 1_554
C41 C42 1.3900 .
C41 C46 1.3900 .
C41 C47 1.51(4) .
C42 C43 1.3900 .
C43 C44 1.3900 .
C43 C48 1.44(5) .
C44 C45 1.3900 .
C45 C46 1.3900 .
C45 C49 1.42(4) .
C48 Bi3 2.79(4) 1_554
C51 C52 1.3900 .
C51 C56 1.3900 .
C51 C57 1.520(18) .
C52 C53 1.3900 .
C53 C54 1.3900 .
C53 C58 1.61(5) .
C54 C55 1.3900 .
C55 C56 1.3900 .
C55 C59 1.45(4) .
C57 Bi9 2.79(2) 6_556
C58 Bi5 2.65(4) 1_556
C61 C62 1.3900 .
C61 C66 1.3900 .
C61 C67 1.52(5) .
C62 C63 1.3900 .
C63 C68 1.33(5) .
C63 C64 1.3900 .
C64 C65 1.3900 .
C65 C66 1.3900 .
C65 C69 1.55(5) .
C67 Bi6 2.76(4) 1_554
C69 Bi7 2.75(4) 4_666
C71 C72 1.3900 .
C71 C76 1.3900 .
C71 C78 1.49(3) .
C72 C73 1.3900 .
C73 C74 1.3900 .
C73 C79 1.50(3) .
C74 C75 1.3900 .
C75 C76 1.3900 .
C75 C77 1.47(5) .
C78 Bi1 2.77(3) 1_556
C79 Bi1 2.80(3) 6_556
C81 C82 1.3900 .
C81 C86 1.3900 .
C81 C87 1.48(3) .
C82 C83 1.3900 .
C83 C84 1.3900 .
C83 C89 1.51(5) .
C84 C85 1.3900 .
C85 C86 1.3900 .
C85 C88 1.39(5) .
C87 Bi2 2.75(3) 1_554
C89 Bi3 2.79(5) 5_556
